data_7132467
loop_
_publ_author_name
'Titov, Aleksei A.'
'Smol'yakov, Alexander F.'
'Chernyadyev, Andrey Yu'
'Godovikov, Ivan A.'
'Filippov, Oleg A.'
'Shubina, Elena S.'

_publ_section_title
;
 Pyrazolate <i>vs.</i> phenylethynide: direct exchange of the anionic
 bridging ligand in a cyclic trinuclear silver complex.
;
_journal_issue 7
_journal_name_full 'Chemical communications (Cambridge, England)'
_journal_page_first 847
_journal_page_last 850
_journal_paper_doi 10.1039/d3cc05659g
_journal_volume 60
_journal_year 2024
_chemical_formula_moiety 'C33 H10 Ag6 F30 N10'
_chemical_formula_sum 'C33 H10 Ag6 F30 N10'
_chemical_formula_weight 1763.73
_space_group_crystal_system triclinic
_space_group_IT_number 2
_space_group_name_Hall '-P 1'
_space_group_name_H-M_alt 'P -1'
_atom_sites_solution_hydrogens geom
_atom_sites_solution_primary dual
_audit_creation_date 2023-09-22
_audit_creation_method
;
Olex2 1.5
(compiled 2023.03.06 svn.rbb2c1857 for OlexSys, GUI svn.r6748)
;
_audit_update_record
;
2023-09-22 deposited with the CCDC.	2023-12-11 downloaded from the CCDC.
;
_cell_angle_alpha 90.3820(10)
_cell_angle_beta 106.1520(10)
_cell_angle_gamma 109.6750(10)
_cell_formula_units_Z 2
_cell_length_a 13.3037(6)
_cell_length_b 15.8607(7)
_cell_length_c 16.9640(8)
_cell_measurement_reflns_used 9478
_cell_measurement_temperature 296.15
_cell_measurement_theta_max 29.69
_cell_measurement_theta_min 2.52
_cell_volume 3217.5(3)
_computing_cell_refinement 'SAINT v8.34A (Bruker, 2013)'
_computing_data_reduction 'SAINT v8.34A (Bruker, 2013)'
_computing_molecular_graphics 'Olex2 1.5 (Dolomanov et al., 2009)'
_computing_publication_material 'Olex2 1.5 (Dolomanov et al., 2009)'
_computing_structure_refinement 'XL  (Sheldrick, 2008)'
_computing_structure_solution 'SHELXT 2014/4 (Sheldrick, 2014)'
_diffrn_ambient_temperature 296.15
_diffrn_detector_area_resol_mean 8
_diffrn_measured_fraction_theta_full 0.997
_diffrn_measured_fraction_theta_max 0.998
_diffrn_measurement_device_type 'Bruker SMART APEX CCD area detector'
_diffrn_measurement_method '\w and \f scans'
_diffrn_radiation_monochromator graphite
_diffrn_radiation_type MoK\a
_diffrn_radiation_wavelength 0.71073
_diffrn_reflns_av_R_equivalents 0.0232
_diffrn_reflns_av_unetI/netI 0.0204
_diffrn_reflns_Laue_measured_fraction_full 0.997
_diffrn_reflns_Laue_measured_fraction_max 0.998
_diffrn_reflns_limit_h_max 18
_diffrn_reflns_limit_h_min -18
_diffrn_reflns_limit_k_max 21
_diffrn_reflns_limit_k_min -21
_diffrn_reflns_limit_l_max 23
_diffrn_reflns_limit_l_min -23
_diffrn_reflns_number 65308
_diffrn_reflns_point_group_measured_fraction_full 0.997
_diffrn_reflns_point_group_measured_fraction_max 0.998
_diffrn_reflns_theta_full 25.242
_diffrn_reflns_theta_max 29.000
_diffrn_reflns_theta_min 1.703
_diffrn_source 'sealed tube'
_diffrn_source_current 30.0
_diffrn_source_power 1.5
_diffrn_source_voltage 50.0
_diffrn_standards_number 0
_exptl_absorpt_coefficient_mu 1.907
_exptl_absorpt_correction_T_max 0.7459
_exptl_absorpt_correction_T_min 0.6132
_exptl_absorpt_correction_type multi-scan
_exptl_absorpt_process_details
'SADABS-2008/1 (Bruker,2008) was used for absorption correction. wR2(int) was 0.0660 before and 0.0378 after correction. The Ratio of minimum to maximum transmission is 0.8221. The \l/2 correction factor is 0.0015.'
_exptl_crystal_colour colourless
_exptl_crystal_colour_primary colourless
_exptl_crystal_density_diffrn 1.821
_exptl_crystal_description needle
_exptl_crystal_F_000 1660
_exptl_crystal_size_max 0.22
_exptl_crystal_size_mid 0.17
_exptl_crystal_size_min 0.11
_refine_diff_density_max 1.358
_refine_diff_density_min -1.178
_refine_diff_density_rms 0.158
_refine_ls_extinction_method none
_refine_ls_goodness_of_fit_ref 1.059
_refine_ls_hydrogen_treatment constr
_refine_ls_matrix_type full
_refine_ls_number_parameters 712
_refine_ls_number_reflns 17054
_refine_ls_number_restraints 0
_refine_ls_restrained_S_all 1.059
_refine_ls_R_factor_all 0.0484
_refine_ls_R_factor_gt 0.0423
_refine_ls_shift/su_max 0.001
_refine_ls_shift/su_mean 0.000
_refine_ls_structure_factor_coef Fsqd
_refine_ls_weighting_details 'w=1/[\s^2^(Fo^2^)+(0.0578P)^2^+20.8027P] where P=(Fo^2^+2Fc^2^)/3'
_refine_ls_weighting_scheme calc
_refine_ls_wR_factor_gt 0.1280
_refine_ls_wR_factor_ref 0.1327
_reflns_Friedel_coverage 0.000
_reflns_number_gt 14644
_reflns_number_total 17054
_reflns_threshold_expression 'I > 2\s(I)'
_cod_data_source_file d3cc05659g2.cif
_cod_data_source_block a_CCDC1
_cod_depositor_comments 'Adding full bibliography for 7132466--7132467.cif.'
_cod_database_code 7132467
_shelx_shelxl_version_number 2018/3
_shelx_space_group_comment
;
The symmetry employed for this shelxl refinement is uniquely defined
by the following loop, which should always be used as a source of
symmetry information in preference to the above space-group names.
They are only intended as comments.
;
_shelx_estimated_absorpt_t_max 0.818
_shelx_estimated_absorpt_t_min 0.679
_olex2_refinement_description
;
1. Fixed Uiso
 At 1.2 times of:
  All C(H) groups
2.a Aromatic/amide H refined with riding coordinates:
 C33(H33), C5(H5), C11(H11), C32(H32), C14(H14), C29(H29), C2(H2), C30(H30),
 C8(H8), C31(H31)
;
_olex2_submission_special_instructions 'No special instructions were received'

loop_
_space_group_symop_operation_xyz
'x, y, z'
'-x, -y, -z'

loop_
_atom_site_label
_atom_site_type_symbol
_atom_site_fract_x
_atom_site_fract_y
_atom_site_fract_z
_atom_site_U_iso_or_equiv
_atom_site_adp_type
_atom_site_occupancy
_atom_site_site_symmetry_order
_atom_site_calc_flag
_atom_site_refinement_flags_posn
_atom_site_refinement_flags_adp
_atom_site_refinement_flags_occupancy
_atom_site_disorder_assembly
_atom_site_disorder_group
Ag5 Ag 0.66463(3) 0.68400(2) 0.52853(2) 0.02374(8) Uani 1 1 d . . . . .
Ag3 Ag 0.63464(3) 0.54978(3) 0.81677(2) 0.02784(8) Uani 1 1 d . . . . .
Ag4 Ag 0.45454(3) 0.76815(2) 0.49601(3) 0.02931(8) Uani 1 1 d . . . . .
Ag1 Ag 0.62188(3) 0.74182(2) 0.71844(2) 0.02790(8) Uani 1 1 d . . . . .
Ag2 Ag 0.80990(3) 0.64533(3) 0.70686(3) 0.03293(9) Uani 1 1 d . . . . .
Ag6 Ag 0.46705(3) 0.57660(3) 0.57026(2) 0.02712(8) Uani 1 1 d . . . . .
F19 F 0.4411(3) 0.9138(2) 0.3879(3) 0.0491(9) Uani 1 1 d . . . . .
F29 F 0.2327(3) 0.8049(3) 0.4397(3) 0.0517(10) Uani 1 1 d . . . . .
F6 F 1.0213(3) 0.7556(3) 0.6539(3) 0.0518(10) Uani 1 1 d . . . . .
F21 F 0.5757(3) 1.0337(2) 0.4519(3) 0.0489(9) Uani 1 1 d . . . . .
F20 F 0.5521(4) 0.9968(3) 0.3240(3) 0.0573(11) Uani 1 1 d . . . . .
F9 F 1.0779(3) 0.4882(3) 0.7816(3) 0.0551(10) Uani 1 1 d . . . . .
F28 F 0.0750(3) 0.7464(3) 0.4663(3) 0.0583(11) Uani 1 1 d . . . . .
F30 F 0.2194(4) 0.8329(2) 0.5596(3) 0.0543(10) Uani 1 1 d . . . . .
F26 F 0.1126(4) 0.4392(3) 0.6208(3) 0.0560(10) Uani 1 1 d . . . . .
F25 F 0.1465(4) 0.4050(2) 0.5125(3) 0.0599(11) Uani 1 1 d . . . . .
N3 N 0.8439(3) 0.5474(3) 0.7874(3) 0.0257(8) Uani 1 1 d . . . . .
F1 F 0.6270(4) 0.9234(3) 0.6382(3) 0.0646(12) Uani 1 1 d . . . . .
N4 N 0.7787(3) 0.5155(3) 0.8367(3) 0.0275(8) Uani 1 1 d . . . . .
F27 F 0.2794(3) 0.4459(3) 0.6256(4) 0.0699(15) Uani 1 1 d . . . . .
N8 N 0.6799(3) 0.8028(3) 0.4702(3) 0.0250(8) Uani 1 1 d . . . . .
N1 N 0.7616(3) 0.8199(3) 0.6841(2) 0.0244(8) Uani 1 1 d . . . . .
N6 N 0.4941(3) 0.6666(3) 0.7661(3) 0.0302(9) Uani 1 1 d . . . . .
N9 N 0.3186(3) 0.6045(3) 0.5546(3) 0.0254(8) Uani 1 1 d . . . . .
F4 F 1.1053(4) 0.8970(3) 0.6567(4) 0.0787(17) Uani 1 1 d . . . . .
N5 N 0.4914(3) 0.5857(3) 0.7929(3) 0.0307(9) Uani 1 1 d . . . . .
N10 N 0.3166(3) 0.6856(3) 0.5305(3) 0.0278(8) Uani 1 1 d . . . . .
F24 F 0.8931(4) 0.7956(4) 0.4994(3) 0.0661(13) Uani 1 1 d . . . . .
N7 N 0.5970(3) 0.8370(3) 0.4600(3) 0.0262(8) Uani 1 1 d . . . . .
N2 N 0.8433(3) 0.7853(3) 0.6886(3) 0.0263(8) Uani 1 1 d . . . . .
F18 F 0.4309(4) 0.8070(3) 0.7008(3) 0.0706(13) Uani 1 1 d . . . . .
F5 F 1.0975(3) 0.8362(4) 0.7694(3) 0.0728(14) Uani 1 1 d . . . . .
F3 F 0.7389(5) 0.9951(4) 0.7496(3) 0.0866(18) Uani 1 1 d . . . . .
F22 F 0.8256(5) 0.7655(4) 0.3732(3) 0.0809(16) Uani 1 1 d . . . . .
F12 F 0.6647(4) 0.3890(5) 0.9279(3) 0.106(3) Uani 1 1 d . . . . .
F17 F 0.2841(4) 0.7610(4) 0.7374(5) 0.100(2) Uani 1 1 d . . . . .
F10 F 0.7985(5) 0.4796(4) 1.0164(3) 0.0759(14) Uani 1 1 d . . . . .
F7 F 0.9673(4) 0.5263(5) 0.6821(3) 0.096(2) Uani 1 1 d . . . . .
F23 F 0.9316(4) 0.8982(3) 0.4184(4) 0.0857(19) Uani 1 1 d . . . . .
F8 F 1.0789(4) 0.6228(3) 0.7809(4) 0.0838(18) Uani 1 1 d . . . . .
C26 C 0.6301(4) 0.5669(3) 0.5840(3) 0.0233(8) Uani 1 1 d . . . . .
C33 C 0.5057(4) 0.3755(3) 0.6831(3) 0.0296(10) Uani 1 1 d . . . . .
H33 H 0.452113 0.402436 0.676652 0.036 Uiso 1 1 calc R U . . .
F11 F 0.8128(6) 0.3583(4) 0.9815(4) 0.094(2) Uani 1 1 d . . . . .
F16 F 0.4408(6) 0.8316(4) 0.8257(3) 0.092(2) Uani 1 1 d . . . . .
C10 C 0.6224(4) 0.9101(3) 0.4189(3) 0.0284(10) Uani 1 1 d . . . . .
C5 C 0.9155(5) 0.4596(4) 0.8708(4) 0.0396(13) Uani 1 1 d . . . . .
H5 H 0.961593 0.428624 0.896484 0.048 Uiso 1 1 calc R U . . .
F2 F 0.7680(6) 1.0366(4) 0.6371(5) 0.113(3) Uani 1 1 d . . . . .
C11 C 0.7241(5) 0.9253(4) 0.4033(3) 0.0324(11) Uani 1 1 d . . . . .
H11 H 0.761907 0.971301 0.377048 0.039 Uiso 1 1 calc R U . . .
C28 C 0.5978(4) 0.4125(3) 0.6535(3) 0.0256(9) Uani 1 1 d . . . . .
C32 C 0.4955(5) 0.2968(4) 0.7228(3) 0.0371(12) Uani 1 1 d . . . . .
H32 H 0.435774 0.272095 0.743978 0.045 Uiso 1 1 calc R U . . .
C9 C 0.4072(4) 0.6828(4) 0.7786(4) 0.0339(11) Uani 1 1 d . . . . .
C15 C 0.2138(4) 0.6874(4) 0.5232(3) 0.0299(10) Uani 1 1 d . . . . .
C14 C 0.1479(4) 0.6080(4) 0.5442(4) 0.0328(11) Uani 1 1 d . . . . .
H14 H 0.074468 0.592356 0.545533 0.039 Uiso 1 1 calc R U . . .
C29 C 0.6769(5) 0.3716(3) 0.6612(3) 0.0334(11) Uani 1 1 d . . . . .
H29 H 0.737565 0.396140 0.640934 0.040 Uiso 1 1 calc R U . . .
C4 C 0.9260(4) 0.5129(4) 0.8075(3) 0.0324(11) Uani 1 1 d . . . . .
C6 C 0.8212(5) 0.4627(4) 0.8870(3) 0.0343(11) Uani 1 1 d . . . . .
C25 C 0.1850(5) 0.7672(4) 0.4968(4) 0.0392(13) Uani 1 1 d . . . . .
C27 C 0.6124(4) 0.4960(3) 0.6162(3) 0.0236(8) Uani 1 1 d . . . . .
C2 C 0.9145(5) 0.9331(4) 0.6783(4) 0.0407(13) Uani 1 1 d . . . . .
H2 H 0.963033 0.989868 0.674550 0.049 Uiso 1 1 calc R U . . .
C12 C 0.7550(4) 0.8557(3) 0.4359(3) 0.0276(9) Uani 1 1 d . . . . .
C1 C 0.8048(5) 0.9083(3) 0.6786(3) 0.0294(10) Uani 1 1 d . . . . .
C22 C 0.5480(5) 0.9637(4) 0.3952(4) 0.0378(12) Uani 1 1 d . . . . .
C30 C 0.6633(6) 0.2933(4) 0.6997(5) 0.0487(16) Uani 1 1 d . . . . .
H30 H 0.715465 0.265142 0.704973 0.058 Uiso 1 1 calc R U . . .
C8 C 0.3470(5) 0.6134(4) 0.8148(4) 0.0431(14) Uani 1 1 d . . . . .
H8 H 0.283854 0.608345 0.830629 0.052 Uiso 1 1 calc R U . . .
F14 F 0.2945(6) 0.4470(4) 0.8846(6) 0.126(3) Uani 1 1 d . . . . .
C16 C 0.7355(5) 0.9656(4) 0.6750(4) 0.0407(13) Uani 1 1 d . . . . .
C3 C 0.9350(4) 0.8528(4) 0.6851(3) 0.0329(11) Uani 1 1 d . . . . .
F15 F 0.3520(8) 0.3979(3) 0.7998(5) 0.122(3) Uani 1 1 d . . . . .
C13 C 0.2166(4) 0.5571(3) 0.5627(3) 0.0274(9) Uani 1 1 d . . . . .
C24 C 0.1888(4) 0.4630(4) 0.5815(4) 0.0348(11) Uani 1 1 d . . . . .
C21 C 0.3898(5) 0.7703(5) 0.7615(5) 0.0463(15) Uani 1 1 d . . . . .
F13 F 0.4596(7) 0.4585(6) 0.9106(6) 0.164(5) Uani 1 1 d . . . . .
C31 C 0.5741(5) 0.2564(4) 0.7305(4) 0.0428(13) Uani 1 1 d . . . . .
H31 H 0.567004 0.204130 0.756379 0.051 Uiso 1 1 calc R U . . .
C17 C 1.0401(5) 0.8346(4) 0.6911(5) 0.0441(14) Uani 1 1 d . . . . .
C7 C 0.4026(5) 0.5545(4) 0.8216(4) 0.0384(12) Uani 1 1 d . . . . .
C19 C 0.7696(6) 0.4208(5) 0.9506(4) 0.0435(14) Uani 1 1 d . . . . .
C23 C 0.8532(5) 0.8315(4) 0.4332(4) 0.0379(13) Uani 1 1 d . . . . .
C18 C 1.0117(5) 0.5363(5) 0.7621(5) 0.0510(17) Uani 1 1 d . . . . .
C20 C 0.3731(6) 0.4641(5) 0.8527(5) 0.0495(16) Uani 1 1 d . . . . .

loop_
_atom_site_aniso_label
_atom_site_aniso_U_11
_atom_site_aniso_U_22
_atom_site_aniso_U_33
_atom_site_aniso_U_23
_atom_site_aniso_U_13
_atom_site_aniso_U_12
Ag5 0.02090(15) 0.02354(16) 0.02470(16) 0.00680(12) 0.00815(12) 0.00405(12)
Ag3 0.02495(17) 0.03065(18) 0.02956(18) 0.00255(14) 0.01128(14) 0.00929(14)
Ag4 0.02560(17) 0.02421(17) 0.0409(2) 0.00470(14) 0.01870(15) 0.00508(13)
Ag1 0.02368(16) 0.02361(17) 0.03584(19) 0.00080(14) 0.01130(14) 0.00572(13)
Ag2 0.03281(19) 0.02883(19) 0.0479(2) 0.01647(16) 0.02259(17) 0.01555(15)
Ag6 0.02022(15) 0.02890(18) 0.03394(19) 0.00492(14) 0.01144(13) 0.00801(13)
F19 0.0328(17) 0.0300(17) 0.082(3) 0.0056(17) 0.0135(18) 0.0111(14)
F29 0.057(2) 0.047(2) 0.069(3) 0.0257(19) 0.039(2) 0.0245(18)
F6 0.046(2) 0.044(2) 0.078(3) 0.0135(19) 0.034(2) 0.0201(17)
F21 0.050(2) 0.0269(16) 0.072(3) 0.0009(16) 0.0249(19) 0.0112(15)
F20 0.072(3) 0.063(3) 0.066(3) 0.037(2) 0.035(2) 0.048(2)
F9 0.041(2) 0.054(2) 0.086(3) 0.020(2) 0.031(2) 0.0258(18)
F28 0.0317(18) 0.046(2) 0.102(3) 0.023(2) 0.020(2) 0.0194(16)
F30 0.064(3) 0.0314(18) 0.077(3) 0.0050(18) 0.031(2) 0.0211(18)
F26 0.056(2) 0.044(2) 0.082(3) 0.023(2) 0.046(2) 0.0145(18)
F25 0.073(3) 0.0260(17) 0.081(3) -0.0006(18) 0.033(2) 0.0099(18)
N3 0.0181(17) 0.0267(19) 0.029(2) 0.0055(15) 0.0023(15) 0.0079(15)
F1 0.055(2) 0.048(2) 0.081(3) -0.019(2) -0.004(2) 0.026(2)
N4 0.0261(19) 0.0228(19) 0.0267(19) 0.0024(15) 0.0022(16) 0.0048(15)
F27 0.0342(19) 0.048(2) 0.120(4) 0.043(3) 0.010(2) 0.0149(17)
N8 0.0219(18) 0.0274(19) 0.0276(19) 0.0069(15) 0.0134(15) 0.0060(15)
N1 0.0279(19) 0.0214(18) 0.0226(18) 0.0025(14) 0.0056(15) 0.0087(15)
N6 0.0202(18) 0.028(2) 0.043(2) -0.0011(18) 0.0135(17) 0.0060(16)
N9 0.0220(18) 0.0234(18) 0.031(2) 0.0005(15) 0.0124(16) 0.0048(15)
F4 0.062(3) 0.048(2) 0.148(5) 0.028(3) 0.079(3) 0.009(2)
N5 0.0232(19) 0.030(2) 0.039(2) 0.0015(17) 0.0123(17) 0.0068(16)
N10 0.0226(18) 0.0247(19) 0.040(2) 0.0036(16) 0.0186(17) 0.0053(15)
F24 0.052(2) 0.106(4) 0.068(3) 0.045(3) 0.033(2) 0.049(3)
N7 0.0260(19) 0.0222(18) 0.032(2) 0.0061(15) 0.0143(16) 0.0053(15)
N2 0.0273(19) 0.0220(18) 0.0266(19) 0.0024(15) 0.0112(16) 0.0023(15)
F18 0.083(3) 0.061(3) 0.096(4) 0.028(3) 0.047(3) 0.044(3)
F5 0.033(2) 0.100(4) 0.071(3) -0.008(3) 0.002(2) 0.016(2)
F3 0.115(4) 0.098(4) 0.061(3) -0.029(3) -0.001(3) 0.077(4)
F22 0.074(3) 0.107(4) 0.081(3) -0.008(3) 0.027(3) 0.054(3)
F12 0.046(3) 0.174(6) 0.071(3) 0.071(4) 0.020(2) 0.004(3)
F17 0.051(3) 0.087(4) 0.187(7) 0.050(4) 0.047(4) 0.046(3)
F10 0.093(4) 0.076(3) 0.052(3) -0.002(2) 0.035(3) 0.011(3)
F7 0.063(3) 0.196(7) 0.070(3) 0.059(4) 0.044(3) 0.076(4)
F23 0.054(3) 0.064(3) 0.174(6) 0.059(3) 0.077(3) 0.029(2)
F8 0.059(3) 0.046(2) 0.168(6) 0.040(3) 0.064(3) 0.020(2)
C26 0.0170(19) 0.026(2) 0.024(2) 0.0023(17) 0.0053(16) 0.0052(16)
C33 0.033(2) 0.022(2) 0.025(2) 0.0020(17) 0.0047(19) 0.0014(18)
F11 0.156(6) 0.092(4) 0.098(4) 0.069(3) 0.078(4) 0.089(4)
F16 0.151(6) 0.065(3) 0.070(3) -0.012(3) 0.008(3) 0.070(4)
C10 0.029(2) 0.021(2) 0.033(2) 0.0075(18) 0.0110(19) 0.0053(18)
C5 0.029(3) 0.042(3) 0.041(3) 0.011(2) 0.000(2) 0.012(2)
F2 0.122(5) 0.080(4) 0.202(8) 0.102(5) 0.101(5) 0.070(4)
C11 0.035(3) 0.030(2) 0.037(3) 0.013(2) 0.020(2) 0.010(2)
C28 0.030(2) 0.019(2) 0.023(2) -0.0009(16) 0.0034(17) 0.0052(17)
C32 0.047(3) 0.025(2) 0.032(3) 0.007(2) 0.012(2) 0.003(2)
C9 0.028(2) 0.027(2) 0.048(3) -0.004(2) 0.011(2) 0.012(2)
C15 0.026(2) 0.032(2) 0.036(3) 0.002(2) 0.016(2) 0.0101(19)
C14 0.022(2) 0.033(3) 0.045(3) 0.007(2) 0.012(2) 0.0109(19)
C29 0.037(3) 0.026(2) 0.036(3) 0.001(2) 0.009(2) 0.012(2)
C4 0.022(2) 0.034(3) 0.038(3) 0.006(2) 0.0042(19) 0.0089(19)
C6 0.038(3) 0.030(3) 0.030(3) 0.005(2) 0.006(2) 0.009(2)
C25 0.035(3) 0.028(3) 0.061(4) 0.009(2) 0.025(3) 0.012(2)
C27 0.0207(19) 0.028(2) 0.0193(19) 0.0004(16) 0.0034(16) 0.0063(17)
C2 0.046(3) 0.027(3) 0.049(3) 0.008(2) 0.025(3) 0.004(2)
C12 0.024(2) 0.033(2) 0.031(2) 0.0119(19) 0.0159(19) 0.0091(19)
C1 0.038(3) 0.023(2) 0.029(2) 0.0074(18) 0.012(2) 0.012(2)
C22 0.038(3) 0.030(3) 0.052(3) 0.012(2) 0.021(3) 0.013(2)
C30 0.062(4) 0.032(3) 0.061(4) 0.015(3) 0.017(3) 0.030(3)
C8 0.031(3) 0.041(3) 0.062(4) -0.003(3) 0.027(3) 0.009(2)
F14 0.137(5) 0.082(4) 0.250(9) 0.078(5) 0.170(6) 0.060(4)
C16 0.049(3) 0.029(3) 0.043(3) 0.005(2) 0.011(3) 0.014(2)
C3 0.031(2) 0.027(2) 0.039(3) 0.006(2) 0.017(2) 0.004(2)
F15 0.225(9) 0.038(3) 0.139(6) 0.028(3) 0.118(6) 0.041(4)
C13 0.022(2) 0.024(2) 0.036(3) 0.0036(18) 0.0140(19) 0.0041(17)
C24 0.027(2) 0.029(2) 0.053(3) 0.013(2) 0.016(2) 0.012(2)
C21 0.034(3) 0.047(3) 0.063(4) 0.000(3) 0.015(3) 0.020(3)
F13 0.105(5) 0.127(6) 0.184(8) 0.113(6) -0.005(5) -0.016(5)
C31 0.049(3) 0.033(3) 0.039(3) 0.011(2) 0.010(3) 0.007(3)
C17 0.034(3) 0.036(3) 0.067(4) 0.013(3) 0.030(3) 0.006(2)
C7 0.029(3) 0.036(3) 0.054(3) 0.006(2) 0.023(2) 0.009(2)
C19 0.053(4) 0.051(4) 0.031(3) 0.018(3) 0.014(3) 0.022(3)
C23 0.033(3) 0.043(3) 0.050(3) 0.026(3) 0.027(2) 0.017(2)
C18 0.030(3) 0.057(4) 0.072(5) 0.023(3) 0.015(3) 0.024(3)
C20 0.044(3) 0.054(4) 0.066(4) 0.018(3) 0.038(3) 0.018(3)

loop_
_atom_type_symbol
_atom_type_description
_atom_type_scat_dispersion_real
_atom_type_scat_dispersion_imag
_atom_type_scat_source
C C 0.0033 0.0016 'International Tables Vol C Tables 4.2.6.8 and 6.1.1.4'
H H 0.0000 0.0000 'International Tables Vol C Tables 4.2.6.8 and 6.1.1.4'
Ag Ag -0.8971 1.1015 'International Tables Vol C Tables 4.2.6.8 and 6.1.1.4'
F F 0.0171 0.0103 'International Tables Vol C Tables 4.2.6.8 and 6.1.1.4'
N N 0.0061 0.0033 'International Tables Vol C Tables 4.2.6.8 and 6.1.1.4'

loop_
_geom_angle_atom_site_label_1
_geom_angle_atom_site_label_2
_geom_angle_atom_site_label_3
_geom_angle
_geom_angle_site_symmetry_1
_geom_angle_site_symmetry_3
_geom_angle_publ_flag
Ag6 Ag5 Ag2 86.741(13) . . ?
N8 Ag5 Ag2 131.72(11) . . ?
N8 Ag5 Ag6 124.41(11) . . ?
C26 Ag5 Ag2 52.40(12) . . ?
C26 Ag5 Ag6 48.63(12) . . ?
C26 Ag5 N8 173.03(16) . . ?
N4 Ag3 Ag2 62.84(12) . . ?
N5 Ag3 Ag2 115.26(13) . . ?
N5 Ag3 N4 178.00(17) . . ?
N10 Ag4 Ag6 62.41(12) . . ?
N10 Ag4 N7 173.27(16) . . ?
N7 Ag4 Ag6 111.36(11) . . ?
N1 Ag1 Ag6 108.03(11) . . ?
N6 Ag1 Ag6 77.10(12) . . ?
N6 Ag1 N1 173.68(17) . . ?
Ag5 Ag2 Ag3 108.814(15) . . ?
N3 Ag2 Ag5 147.59(11) . . ?
N3 Ag2 Ag3 60.70(11) . . ?
N3 Ag2 N2 147.82(16) . . ?
N3 Ag2 C26 109.77(15) . . ?
N2 Ag2 Ag5 64.56(11) . . ?
N2 Ag2 Ag3 118.65(11) . . ?
N2 Ag2 C26 101.53(15) . . ?
C26 Ag2 Ag5 38.68(10) . . ?
C26 Ag2 Ag3 81.71(10) . . ?
Ag5 Ag6 Ag4 65.777(12) . . ?
Ag5 Ag6 Ag1 70.652(12) . . ?
Ag1 Ag6 Ag4 72.487(13) . . ?
N9 Ag6 Ag5 127.29(11) . . ?
N9 Ag6 Ag4 61.55(11) . . ?
N9 Ag6 Ag1 95.03(11) . . ?
N9 Ag6 C26 172.23(17) . . ?
N9 Ag6 C27 159.32(15) . . ?
C26 Ag6 Ag5 45.27(12) . . ?
C26 Ag6 Ag4 110.87(12) . . ?
C26 Ag6 Ag1 80.41(12) . . ?
C26 Ag6 C27 28.01(16) . . ?
C27 Ag6 Ag5 73.27(10) . . ?
C27 Ag6 Ag4 138.78(10) . . ?
C27 Ag6 Ag1 90.13(10) . . ?
N4 N3 Ag2 118.7(3) . . ?
C4 N3 Ag2 134.1(4) . . ?
C4 N3 N4 106.9(4) . . ?
N3 N4 Ag3 117.2(3) . . ?
C6 N4 Ag3 134.1(4) . . ?
C6 N4 N3 108.7(4) . . ?
N7 N8 Ag5 118.0(3) . . ?
C12 N8 Ag5 134.6(3) . . ?
C12 N8 N7 107.4(4) . . ?
N2 N1 Ag1 117.7(3) . . ?
C1 N1 Ag1 132.3(3) . . ?
C1 N1 N2 107.4(4) . . ?
N5 N6 Ag1 120.6(3) . . ?
C9 N6 Ag1 132.1(4) . . ?
C9 N6 N5 107.4(4) . . ?
N10 N9 Ag6 118.4(3) . . ?
C13 N9 Ag6 133.9(3) . . ?
C13 N9 N10 107.7(4) . . ?
N6 N5 Ag3 120.1(3) . . ?
C7 N5 Ag3 129.7(4) . . ?
C7 N5 N6 107.3(4) . . ?
N9 N10 Ag4 117.2(3) . . ?
C15 N10 Ag4 134.1(4) . . ?
C15 N10 N9 107.8(4) . . ?
N8 N7 Ag4 120.0(3) . . ?
C10 N7 Ag4 132.1(3) . . ?
C10 N7 N8 107.6(4) . . ?
N1 N2 Ag2 118.7(3) . . ?
C3 N2 Ag2 133.3(4) . . ?
C3 N2 N1 107.9(4) . . ?
Ag5 C26 Ag2 88.92(16) . . ?
Ag5 C26 Ag6 86.09(17) . . ?
Ag6 C26 Ag2 125.4(2) . . ?
C27 C26 Ag5 177.5(4) . . ?
C27 C26 Ag2 90.6(3) . . ?
C27 C26 Ag6 96.2(3) . . ?
C28 C33 H33 120.6 . . ?
C28 C33 C32 118.9(5) . . ?
C32 C33 H33 120.6 . . ?
N7 C10 C11 110.3(4) . . ?
N7 C10 C22 122.4(5) . . ?
C11 C10 C22 127.3(5) . . ?
C4 C5 H5 127.9 . . ?
C6 C5 H5 127.9 . . ?
C6 C5 C4 104.1(5) . . ?
C10 C11 H11 128.5 . . ?
C12 C11 C10 103.1(4) . . ?
C12 C11 H11 128.5 . . ?
C33 C28 C27 119.5(4) . . ?
C29 C28 C33 121.0(5) . . ?
C29 C28 C27 119.4(5) . . ?
C33 C32 H32 120.0 . . ?
C31 C32 C33 120.0(5) . . ?
C31 C32 H32 120.0 . . ?
N6 C9 C8 110.8(5) . . ?
N6 C9 C21 121.4(5) . . ?
C8 C9 C21 127.5(5) . . ?
N10 C15 C14 110.4(5) . . ?
N10 C15 C25 120.7(5) . . ?
C14 C15 C25 128.8(5) . . ?
C15 C14 H14 128.0 . . ?
C15 C14 C13 104.0(4) . . ?
C13 C14 H14 128.0 . . ?
C28 C29 H29 120.8 . . ?
C28 C29 C30 118.5(6) . . ?
C30 C29 H29 120.8 . . ?
N3 C4 C5 110.6(5) . . ?
N3 C4 C18 119.0(5) . . ?
C5 C4 C18 130.3(5) . . ?
N4 C6 C5 109.7(5) . . ?
N4 C6 C19 121.0(5) . . ?
C5 C6 C19 129.3(5) . . ?
F29 C25 F30 105.9(5) . . ?
F29 C25 C15 111.9(5) . . ?
F28 C25 F29 108.4(6) . . ?
F28 C25 F30 106.1(5) . . ?
F28 C25 C15 111.5(5) . . ?
F30 C25 C15 112.7(5) . . ?
C26 C27 Ag6 55.8(3) . . ?
C26 C27 C28 176.7(5) . . ?
C28 C27 Ag6 127.5(3) . . ?
C1 C2 H2 128.4 . . ?
C1 C2 C3 103.3(5) . . ?
C3 C2 H2 128.4 . . ?
N8 C12 C11 111.6(4) . . ?
N8 C12 C23 119.7(4) . . ?
C11 C12 C23 128.6(4) . . ?
N1 C1 C2 111.1(5) . . ?
N1 C1 C16 120.0(5) . . ?
C2 C1 C16 128.9(5) . . ?
F19 C22 C10 111.5(4) . . ?
F21 C22 F19 105.9(5) . . ?
F21 C22 C10 112.4(5) . . ?
F20 C22 F19 108.3(5) . . ?
F20 C22 F21 107.2(5) . . ?
F20 C22 C10 111.3(5) . . ?
C29 C30 H30 119.3 . . ?
C31 C30 C29 121.5(6) . . ?
C31 C30 H30 119.3 . . ?
C9 C8 H8 128.3 . . ?
C7 C8 C9 103.3(5) . . ?
C7 C8 H8 128.3 . . ?
F1 C16 F3 103.3(6) . . ?
F1 C16 C1 114.3(5) . . ?
F3 C16 C1 112.4(5) . . ?
F2 C16 F1 107.2(6) . . ?
F2 C16 F3 106.8(6) . . ?
F2 C16 C1 112.1(6) . . ?
N2 C3 C2 110.4(5) . . ?
N2 C3 C17 119.6(5) . . ?
C2 C3 C17 130.0(5) . . ?
N9 C13 C14 109.9(4) . . ?
N9 C13 C24 121.0(4) . . ?
C14 C13 C24 128.9(4) . . ?
F26 C24 F25 105.5(5) . . ?
F26 C24 F27 108.8(5) . . ?
F26 C24 C13 113.1(5) . . ?
F25 C24 F27 105.1(5) . . ?
F25 C24 C13 111.6(5) . . ?
F27 C24 C13 112.2(4) . . ?
F18 C21 C9 112.2(5) . . ?
F17 C21 F18 105.6(6) . . ?
F17 C21 F16 108.4(6) . . ?
F17 C21 C9 112.5(6) . . ?
F16 C21 F18 105.2(6) . . ?
F16 C21 C9 112.5(6) . . ?
C32 C31 C30 120.1(5) . . ?
C32 C31 H31 119.9 . . ?
C30 C31 H31 119.9 . . ?
F6 C17 F4 107.6(5) . . ?
F6 C17 F5 106.6(6) . . ?
F6 C17 C3 113.0(5) . . ?
F4 C17 C3 110.1(5) . . ?
F5 C17 F4 108.2(6) . . ?
F5 C17 C3 111.2(5) . . ?
N5 C7 C8 111.2(5) . . ?
N5 C7 C20 120.7(5) . . ?
C8 C7 C20 128.0(5) . . ?
F12 C19 F10 105.7(7) . . ?
F12 C19 F11 111.0(7) . . ?
F12 C19 C6 115.4(5) . . ?
F10 C19 F11 102.9(6) . . ?
F10 C19 C6 111.4(6) . . ?
F11 C19 C6 109.5(6) . . ?
F24 C23 F22 101.7(5) . . ?
F24 C23 C12 113.3(4) . . ?
F22 C23 C12 111.9(5) . . ?
F23 C23 F24 111.2(6) . . ?
F23 C23 F22 105.5(6) . . ?
F23 C23 C12 112.5(5) . . ?
F9 C18 F8 106.1(5) . . ?
F9 C18 C4 111.5(6) . . ?
F7 C18 F9 109.3(7) . . ?
F7 C18 F8 105.2(7) . . ?
F7 C18 C4 112.7(5) . . ?
F8 C18 C4 111.7(6) . . ?
F14 C20 F15 108.8(7) . . ?
F14 C20 F13 106.0(8) . . ?
F14 C20 C7 113.9(6) . . ?
F15 C20 F13 101.8(8) . . ?
F15 C20 C7 115.0(6) . . ?
F13 C20 C7 110.3(6) . . ?

loop_
_geom_bond_atom_site_label_1
_geom_bond_atom_site_label_2
_geom_bond_distance
_geom_bond_site_symmetry_2
_geom_bond_publ_flag
Ag5 Ag2 3.2915(6) . ?
Ag5 Ag6 2.8893(5) . ?
Ag5 N8 2.110(4) . ?
Ag5 C26 2.057(5) . ?
Ag3 Ag2 3.3594(5) . ?
Ag3 N4 2.104(4) . ?
Ag3 N5 2.103(4) . ?
Ag4 Ag6 3.3345(5) . ?
Ag4 N10 2.101(4) . ?
Ag4 N7 2.102(4) . ?
Ag1 Ag6 3.2901(5) . ?
Ag1 N1 2.095(4) . ?
Ag1 N6 2.093(4) . ?
Ag2 N3 2.154(4) . ?
Ag2 N2 2.154(4) . ?
Ag2 C26 2.608(4) . ?
Ag6 N9 2.113(4) . ?
Ag6 C26 2.174(4) . ?
Ag6 C27 2.612(5) . ?
F19 C22 1.344(7) . ?
F29 C25 1.340(7) . ?
F6 C17 1.311(8) . ?
F21 C22 1.344(7) . ?
F20 C22 1.328(7) . ?
F9 C18 1.327(7) . ?
F28 C25 1.329(7) . ?
F30 C25 1.348(7) . ?
F26 C24 1.317(6) . ?
F25 C24 1.343(7) . ?
N3 N4 1.350(6) . ?
N3 C4 1.344(6) . ?
F1 C16 1.328(8) . ?
N4 C6 1.345(7) . ?
F27 C24 1.344(6) . ?
N8 N7 1.356(6) . ?
N8 C12 1.343(6) . ?
N1 N2 1.359(6) . ?
N1 C1 1.339(6) . ?
N6 N5 1.356(6) . ?
N6 C9 1.335(6) . ?
N9 N10 1.359(6) . ?
N9 C13 1.358(6) . ?
F4 C17 1.335(7) . ?
N5 C7 1.345(7) . ?
N10 C15 1.349(6) . ?
F24 C23 1.321(7) . ?
N7 C10 1.351(6) . ?
N2 C3 1.342(6) . ?
F18 C21 1.343(9) . ?
F5 C17 1.331(9) . ?
F3 C16 1.330(8) . ?
F22 C23 1.335(8) . ?
F12 C19 1.255(8) . ?
F17 C21 1.306(8) . ?
F10 C19 1.330(8) . ?
F7 C18 1.305(9) . ?
F23 C23 1.296(6) . ?
F8 C18 1.339(9) . ?
C26 C27 1.234(7) . ?
C33 H33 0.9300 . ?
C33 C28 1.401(7) . ?
C33 C32 1.406(7) . ?
F11 C19 1.346(8) . ?
F16 C21 1.313(9) . ?
C10 C11 1.394(7) . ?
C10 C22 1.487(7) . ?
C5 H5 0.9300 . ?
C5 C4 1.380(8) . ?
C5 C6 1.373(8) . ?
F2 C16 1.306(7) . ?
C11 H11 0.9300 . ?
C11 C12 1.371(7) . ?
C28 C29 1.389(7) . ?
C28 C27 1.448(6) . ?
C32 H32 0.9300 . ?
C32 C31 1.378(9) . ?
C9 C8 1.385(8) . ?
C9 C21 1.498(8) . ?
C15 C14 1.385(7) . ?
C15 C25 1.480(8) . ?
C14 H14 0.9300 . ?
C14 C13 1.388(7) . ?
C29 H29 0.9300 . ?
C29 C30 1.389(8) . ?
C4 C18 1.495(9) . ?
C6 C19 1.479(8) . ?
C2 H2 0.9300 . ?
C2 C1 1.379(8) . ?
C2 C3 1.388(8) . ?
C12 C23 1.493(7) . ?
C1 C16 1.487(8) . ?
C30 H30 0.9300 . ?
C30 C31 1.379(10) . ?
C8 H8 0.9300 . ?
C8 C7 1.361(8) . ?
F14 C20 1.259(7) . ?
C3 C17 1.498(8) . ?
F15 C20 1.279(9) . ?
C13 C24 1.472(7) . ?
F13 C20 1.319(10) . ?
C31 H31 0.9300 . ?
C7 C20 1.495(9) . ?

loop_
_geom_torsion_atom_site_label_1
_geom_torsion_atom_site_label_2
_geom_torsion_atom_site_label_3
_geom_torsion_atom_site_label_4
_geom_torsion
_geom_torsion_site_symmetry_1
_geom_torsion_site_symmetry_2
_geom_torsion_site_symmetry_3
_geom_torsion_site_symmetry_4
_geom_torsion_publ_flag
Ag5 N8 N7 Ag4 -3.3(5) . . . . ?
Ag5 N8 N7 C10 -177.6(3) . . . . ?
Ag5 N8 C12 C11 178.0(4) . . . . ?
Ag5 N8 C12 C23 1.2(8) . . . . ?
Ag3 N4 C6 C5 176.0(4) . . . . ?
Ag3 N4 C6 C19 -6.3(8) . . . . ?
Ag3 N5 C7 C8 159.7(4) . . . . ?
Ag3 N5 C7 C20 -22.6(9) . . . . ?
Ag4 N10 C15 C14 170.0(4) . . . . ?
Ag4 N10 C15 C25 -10.8(8) . . . . ?
Ag4 N7 C10 C11 -174.5(4) . . . . ?
Ag4 N7 C10 C22 5.2(8) . . . . ?
Ag1 N1 N2 Ag2 11.8(4) . . . . ?
Ag1 N1 N2 C3 -164.3(3) . . . . ?
Ag1 N1 C1 C2 161.3(4) . . . . ?
Ag1 N1 C1 C16 -17.9(7) . . . . ?
Ag1 N6 N5 Ag3 16.2(5) . . . . ?
Ag1 N6 N5 C7 178.6(4) . . . . ?
Ag1 N6 C9 C8 -177.8(4) . . . . ?
Ag1 N6 C9 C21 -3.2(9) . . . . ?
Ag2 N3 N4 Ag3 9.1(4) . . . . ?
Ag2 N3 N4 C6 -174.0(3) . . . . ?
Ag2 N3 C4 C5 172.5(4) . . . . ?
Ag2 N3 C4 C18 -7.0(8) . . . . ?
Ag2 N2 C3 C2 -175.4(4) . . . . ?
Ag2 N2 C3 C17 3.0(8) . . . . ?
Ag2 C26 C27 Ag6 125.7(2) . . . . ?
Ag6 N9 N10 Ag4 8.0(5) . . . . ?
Ag6 N9 N10 C15 178.8(3) . . . . ?
Ag6 N9 C13 C14 -179.6(4) . . . . ?
Ag6 N9 C13 C24 -4.3(8) . . . . ?
N3 N4 C6 C5 -0.1(6) . . . . ?
N3 N4 C6 C19 177.6(5) . . . . ?
N3 C4 C18 F9 -172.0(5) . . . . ?
N3 C4 C18 F7 -48.6(9) . . . . ?
N3 C4 C18 F8 69.5(7) . . . . ?
N4 N3 C4 C5 -1.0(6) . . . . ?
N4 N3 C4 C18 179.6(5) . . . . ?
N4 C6 C19 F12 41.9(9) . . . . ?
N4 C6 C19 F10 -78.6(7) . . . . ?
N4 C6 C19 F11 168.1(6) . . . . ?
N8 N7 C10 C11 -1.1(6) . . . . ?
N8 N7 C10 C22 178.6(5) . . . . ?
N8 C12 C23 F24 -36.3(8) . . . . ?
N8 C12 C23 F22 77.9(7) . . . . ?
N8 C12 C23 F23 -163.5(6) . . . . ?
N1 N2 C3 C2 0.1(6) . . . . ?
N1 N2 C3 C17 178.4(5) . . . . ?
N1 C1 C16 F1 -31.4(8) . . . . ?
N1 C1 C16 F3 86.0(7) . . . . ?
N1 C1 C16 F2 -153.7(6) . . . . ?
N6 N5 C7 C8 -0.4(7) . . . . ?
N6 N5 C7 C20 177.4(6) . . . . ?
N6 C9 C8 C7 -1.0(7) . . . . ?
N6 C9 C21 F18 29.5(9) . . . . ?
N6 C9 C21 F17 148.3(7) . . . . ?
N6 C9 C21 F16 -88.9(8) . . . . ?
N9 N10 C15 C14 1.3(6) . . . . ?
N9 N10 C15 C25 -179.4(5) . . . . ?
N9 C13 C24 F26 152.7(5) . . . . ?
N9 C13 C24 F25 -88.4(6) . . . . ?
N9 C13 C24 F27 29.2(8) . . . . ?
N5 N6 C9 C8 0.8(7) . . . . ?
N5 N6 C9 C21 175.4(5) . . . . ?
N5 C7 C20 F14 173.8(8) . . . . ?
N5 C7 C20 F15 -59.6(10) . . . . ?
N5 C7 C20 F13 54.7(10) . . . . ?
N10 N9 C13 C14 -0.4(6) . . . . ?
N10 N9 C13 C24 174.9(5) . . . . ?
N10 C15 C14 C13 -1.5(6) . . . . ?
N10 C15 C25 F29 36.9(8) . . . . ?
N10 C15 C25 F28 158.5(5) . . . . ?
N10 C15 C25 F30 -82.3(6) . . . . ?
N7 N8 C12 C11 0.4(6) . . . . ?
N7 N8 C12 C23 -176.4(5) . . . . ?
N7 C10 C11 C12 1.3(6) . . . . ?
N7 C10 C22 F19 -25.4(8) . . . . ?
N7 C10 C22 F21 93.3(6) . . . . ?
N7 C10 C22 F20 -146.4(5) . . . . ?
N2 N1 C1 C2 0.7(6) . . . . ?
N2 N1 C1 C16 -178.4(5) . . . . ?
N2 C3 C17 F6 36.7(8) . . . . ?
N2 C3 C17 F4 157.0(6) . . . . ?
N2 C3 C17 F5 -83.2(7) . . . . ?
C33 C28 C29 C30 -0.6(8) . . . . ?
C33 C28 C27 Ag6 -12.4(6) . . . . ?
C33 C32 C31 C30 0.5(9) . . . . ?
C10 C11 C12 N8 -1.0(6) . . . . ?
C10 C11 C12 C23 175.4(6) . . . . ?
C5 C4 C18 F9 8.7(10) . . . . ?
C5 C4 C18 F7 132.0(7) . . . . ?
C5 C4 C18 F8 -109.8(7) . . . . ?
C5 C6 C19 F12 -140.9(8) . . . . ?
C5 C6 C19 F10 98.5(8) . . . . ?
C5 C6 C19 F11 -14.7(10) . . . . ?
C11 C10 C22 F19 154.3(6) . . . . ?
C11 C10 C22 F21 -87.0(7) . . . . ?
C11 C10 C22 F20 33.3(8) . . . . ?
C11 C12 C23 F24 147.5(6) . . . . ?
C11 C12 C23 F22 -98.2(7) . . . . ?
C11 C12 C23 F23 20.3(9) . . . . ?
C28 C33 C32 C31 -1.4(8) . . . . ?
C28 C29 C30 C31 -0.3(10) . . . . ?
C32 C33 C28 C29 1.5(7) . . . . ?
C32 C33 C28 C27 -176.9(4) . . . . ?
C9 N6 N5 Ag3 -162.6(4) . . . . ?
C9 N6 N5 C7 -0.2(6) . . . . ?
C9 C8 C7 N5 0.9(7) . . . . ?
C9 C8 C7 C20 -176.7(7) . . . . ?
C15 C14 C13 N9 1.1(6) . . . . ?
C15 C14 C13 C24 -173.7(6) . . . . ?
C14 C15 C25 F29 -143.9(6) . . . . ?
C14 C15 C25 F28 -22.4(9) . . . . ?
C14 C15 C25 F30 96.8(7) . . . . ?
C14 C13 C24 F26 -33.0(9) . . . . ?
C14 C13 C24 F25 85.9(7) . . . . ?
C14 C13 C24 F27 -156.5(6) . . . . ?
C29 C28 C27 Ag6 169.1(4) . . . . ?
C29 C30 C31 C32 0.4(10) . . . . ?
C4 N3 N4 Ag3 -176.2(3) . . . . ?
C4 N3 N4 C6 0.6(5) . . . . ?
C4 C5 C6 N4 -0.5(7) . . . . ?
C4 C5 C6 C19 -177.9(6) . . . . ?
C6 C5 C4 N3 0.9(7) . . . . ?
C6 C5 C4 C18 -179.7(6) . . . . ?
C25 C15 C14 C13 179.3(6) . . . . ?
C27 C28 C29 C30 177.8(5) . . . . ?
C2 C1 C16 F1 149.6(6) . . . . ?
C2 C1 C16 F3 -93.0(8) . . . . ?
C2 C1 C16 F2 27.4(10) . . . . ?
C2 C3 C17 F6 -145.4(6) . . . . ?
C2 C3 C17 F4 -25.1(10) . . . . ?
C2 C3 C17 F5 94.8(8) . . . . ?
C12 N8 N7 Ag4 174.8(3) . . . . ?
C12 N8 N7 C10 0.5(5) . . . . ?
C1 N1 N2 Ag2 175.7(3) . . . . ?
C1 N1 N2 C3 -0.5(5) . . . . ?
C1 C2 C3 N2 0.4(7) . . . . ?
C1 C2 C3 C17 -177.7(6) . . . . ?
C22 C10 C11 C12 -178.4(5) . . . . ?
C8 C9 C21 F18 -156.9(6) . . . . ?
C8 C9 C21 F17 -38.0(10) . . . . ?
C8 C9 C21 F16 84.7(8) . . . . ?
C8 C7 C20 F14 -8.8(12) . . . . ?
C8 C7 C20 F15 117.7(9) . . . . ?
C8 C7 C20 F13 -127.9(9) . . . . ?
C3 C2 C1 N1 -0.7(7) . . . . ?
C3 C2 C1 C16 178.4(6) . . . . ?
C13 N9 N10 Ag4 -171.4(3) . . . . ?
C13 N9 N10 C15 -0.5(5) . . . . ?
C21 C9 C8 C7 -175.2(6) . . . . ?

loop_
_smtbx_masks_void_nr
_smtbx_masks_void_average_x
_smtbx_masks_void_average_y
_smtbx_masks_void_average_z
_smtbx_masks_void_volume
_smtbx_masks_void_count_electrons
_smtbx_masks_void_content
1 -0.906 0.000 0.000 1095.5 602.0 C6H14
